data_1529082
loop_
_publ_author_name
'Sanna, Elena'
'Escudero-Ad\'an, Eduardo C.'
'Bauz\'a, Antonio'
'Ballester, Pablo'
'Frontera, Antonio'
'Rotger, Carmen'
'Costa, Antonio'

_publ_section_title
;
 A crystalline sponge based on dispersive forces suitable for X-ray
 structure determination of included molecular guests
;
_journal_issue 10
_journal_name_full 'Chem. Sci.'
_journal_page_first 5466
_journal_paper_doi 10.1039/C5SC01838B
_journal_volume 6
_journal_year 2015
_chemical_formula_sum 'C63 H69 N7 O6'
_chemical_formula_weight 1020.25
_chemical_name_systematic
; 
 ? 
;
_space_group_IT_number 15
_symmetry_cell_setting monoclinic
_symmetry_space_group_name_Hall '-C 2yc'
_symmetry_space_group_name_H-M 'C 1 2/c 1'
_atom_sites_solution_hydrogens geom
_atom_sites_solution_primary direct
_atom_sites_solution_secondary difmap
_audit_creation_method SHELXL-97
_audit_update_record
;
2014-07-07 deposited with the CCDC.
2015-07-14 downloaded from the CCDC.
;
_cell_angle_alpha 90.00
_cell_angle_beta 98.453(2)
_cell_angle_gamma 90.00
_cell_formula_units_Z 4
_cell_length_a 34.875(4)
_cell_length_b 5.7940(6)
_cell_length_c 28.028(3)
_cell_measurement_reflns_used 9154
_cell_measurement_temperature 100(2)
_cell_measurement_theta_max 35.18
_cell_measurement_theta_min 2.36
_cell_volume 5602.0(11)
_computing_cell_refinement 'Bruker APEX2 v2011.4-0'
_computing_data_collection 'Bruker APEX2 v2011.4-0'
_computing_data_reduction 'Bruker SAINT V7.60A'
_computing_molecular_graphics 'Bruker SHELXTL'
_computing_publication_material 'Bruker SHELXTL'
_computing_structure_refinement 'SHELXS-97 (Sheldrick, 2008)'
_computing_structure_solution Sir2011
_diffrn_ambient_temperature 100(2)
_diffrn_detector_area_resol_mean 512
_diffrn_detector_type '4K CCD area detector APEX II'
_diffrn_measured_fraction_theta_full 0.991
_diffrn_measured_fraction_theta_max 0.926
_diffrn_measurement_device_type 'Kappa 4-axis goniometer bruker-nonius'
_diffrn_measurement_method
;
 Fullsphere data collection, phi and omega scans
;
_diffrn_measurement_specimen_support 'magnetic support with MicroMount'
_diffrn_radiation_monochromator 'Multilayer Montel 200 mirrors'
_diffrn_radiation_type MoK\a
_diffrn_radiation_wavelength 0.71073
_diffrn_reflns_av_R_equivalents 0.0370
_diffrn_reflns_av_sigmaI/netI 0.0360
_diffrn_reflns_limit_h_max 56
_diffrn_reflns_limit_h_min -52
_diffrn_reflns_limit_k_max 5
_diffrn_reflns_limit_k_min -9
_diffrn_reflns_limit_l_max 34
_diffrn_reflns_limit_l_min -45
_diffrn_reflns_number 39875
_diffrn_reflns_theta_full 25.24
_diffrn_reflns_theta_max 35.37
_diffrn_reflns_theta_min 1.18
_diffrn_source 'Rotating anode X-ray tube'
_diffrn_source_current 70
_diffrn_source_power 50
_diffrn_source_size '3 mm x 0.3 mm fine focus'
_diffrn_source_type 'Bruker-Nonius FR 591'
_exptl_absorpt_coefficient_mu 0.079
_exptl_absorpt_correction_T_max 0.9976
_exptl_absorpt_correction_T_min 0.9806
_exptl_absorpt_correction_type empirical
_exptl_absorpt_process_details
; 
 SADABS Version 2008/1 Bruker-Nonius
 Blessing, Acta Cryst. (1995) A51 33-38
;
_exptl_crystal_colour colourless
_exptl_crystal_density_diffrn 1.210
_exptl_crystal_density_method 'not measured'
_exptl_crystal_description Block
_exptl_crystal_F_000 2176
_exptl_crystal_recrystallization_method 'Inmersion in NIM'
_exptl_crystal_size_max 0.40
_exptl_crystal_size_mid 0.20
_exptl_crystal_size_min 0.20
_refine_diff_density_max 0.657
_refine_diff_density_min -0.659
_refine_diff_density_rms 0.071
_refine_ls_extinction_method none
_refine_ls_goodness_of_fit_ref 1.056
_refine_ls_hydrogen_treatment noref
_refine_ls_matrix_type full
_refine_ls_number_parameters 387
_refine_ls_number_reflns 11756
_refine_ls_number_restraints 25
_refine_ls_restrained_S_all 1.074
_refine_ls_R_factor_all 0.0742
_refine_ls_R_factor_gt 0.0610
_refine_ls_shift/su_max 0.000
_refine_ls_shift/su_mean 0.000
_refine_ls_structure_factor_coef Fsqd
_refine_ls_weighting_details 'calc w=1/[\s^2^(Fo^2^)+(0.1005P)^2^+4.0268P] where P=(Fo^2^+2Fc^2^)/3'
_refine_ls_weighting_scheme calc
_refine_ls_wR_factor_gt 0.1765
_refine_ls_wR_factor_ref 0.1876
_reflns_number_gt 9524
_reflns_number_total 11756
_reflns_threshold_expression >2sigma(I)
_cod_data_source_file c5sc01838b2.cif
_cod_data_source_block 3_NIM
_cod_depositor_comments
;
The following automatic conversions were performed:

'_symmetry_cell_setting' value 'Monoclinic' changed to 'monoclinic'
according to
/usr/data/users/saulius/crontab/automatic-downloads/rss-feeds/RSC/lib/dictionaries/cif_core.dic
dictionary named 'cif_core.dic' version 2.4.2 from 2011-04-26.

Automatic conversion script
Id: cif_fix_values 3271 2015-04-21 07:52:19Z andrius 

 Adding full bibliography for 1529078--1529087.cif.
;
_cod_original_cell_volume 5602.0(10)
_cod_original_sg_symbol_H-M C2/c
_cod_database_code 1529082

loop_
_symmetry_equiv_pos_as_xyz
'x, y, z'
'-x, y, -z+1/2'
'x+1/2, y+1/2, z'
'-x+1/2, y+1/2, -z+1/2'
'-x, -y, -z'
'x, -y, z-1/2'
'-x+1/2, -y+1/2, -z'
'x+1/2, -y+1/2, z-1/2'

loop_
_atom_site_label
_atom_site_type_symbol
_atom_site_fract_x
_atom_site_fract_y
_atom_site_fract_z
_atom_site_U_iso_or_equiv
_atom_site_adp_type
_atom_site_occupancy
_atom_site_symmetry_multiplicity
_atom_site_calc_flag
_atom_site_refinement_flags
_atom_site_disorder_assembly
_atom_site_disorder_group
C1 C 0.06504(3) 0.3142(2) 0.40282(4) 0.0265(2) Uani 1 1 d . . .
H1 H 0.0809 0.4429 0.4136 0.032 Uiso 1 1 calc R . .
C2 C 0.07992(3) 0.1369(2) 0.37661(4) 0.0237(2) Uani 1 1 d . . .
C3 C 0.05668(4) -0.0532(3) 0.36155(5) 0.0363(3) Uani 1 1 d . . .
H3 H 0.0667 -0.1747 0.3442 0.044 Uiso 1 1 calc R . .
C4 C 0.12029(3) 0.1422(2) 0.36661(4) 0.02216(19) Uani 1 1 d . . .
H4 H 0.1285 0.0335 0.3448 0.027 Uiso 1 1 calc R . .
C5 C 0.18534(3) 0.28353(18) 0.37961(3) 0.01614(16) Uani 1 1 d . . .
C6 C 0.20782(3) 0.17780(19) 0.42622(3) 0.01781(17) Uani 1 1 d . . .
H6A H 0.1995 0.2545 0.4545 0.021 Uiso 1 1 calc R . .
H6B H 0.2012 0.0120 0.4276 0.021 Uiso 1 1 calc R . .
C7 C 0.25174(3) 0.2027(2) 0.42909(3) 0.02051(18) Uani 1 1 d . . .
H7A H 0.2607 0.1097 0.4032 0.025 Uiso 1 1 calc R . .
H7B H 0.2645 0.1424 0.4605 0.025 Uiso 1 1 calc R . .
C8 C 0.26346(3) 0.4553(2) 0.42378(4) 0.0230(2) Uani 1 1 d . . .
H8A H 0.2570 0.5457 0.4515 0.028 Uiso 1 1 calc R . .
H8B H 0.2918 0.4650 0.4238 0.028 Uiso 1 1 calc R . .
C9 C 0.24223(3) 0.55720(19) 0.37683(4) 0.02058(18) Uani 1 1 d . . .
H9A H 0.2493 0.7220 0.3746 0.025 Uiso 1 1 calc R . .
H9B H 0.2505 0.4754 0.3490 0.025 Uiso 1 1 calc R . .
C10 C 0.19836(3) 0.53580(18) 0.37451(3) 0.01865(17) Uani 1 1 d . . .
H10A H 0.1855 0.5984 0.3433 0.022 Uiso 1 1 calc R . .
H10B H 0.1900 0.6296 0.4006 0.022 Uiso 1 1 calc R . .
C11 C 0.19164(3) 0.15061(18) 0.33644(3) 0.01762(17) Uani 1 1 d . . .
C12 C 0.19318(3) 0.04685(19) 0.29934(3) 0.01822(17) Uani 1 1 d . . .
C13 C 0.19094(3) -0.07345(18) 0.25410(3) 0.01640(16) Uani 1 1 d . . .
C14 C 0.21043(3) -0.28220(18) 0.24940(3) 0.01820(17) Uani 1 1 d . . .
H14 H 0.2273 -0.3432 0.2761 0.022 Uiso 1 1 calc R . .
C15 C 0.20504(3) -0.40020(19) 0.20556(3) 0.01938(17) Uani 1 1 d . . .
H15 H 0.2183 -0.5414 0.2026 0.023 Uiso 1 1 calc R . .
C16 C 0.18038(3) -0.3128(2) 0.16619(3) 0.01997(18) Uani 1 1 d . . .
H16 H 0.1764 -0.3960 0.1367 0.024 Uiso 1 1 calc R . .
C17 C 0.16138(3) -0.10181(19) 0.17008(3) 0.01779(17) Uani 1 1 d . . .
C18 C 0.16683(3) 0.01730(18) 0.21410(3) 0.01722(16) Uani 1 1 d . . .
H18 H 0.1541 0.1606 0.2168 0.021 Uiso 1 1 calc R . .
C19 C 0.13627(3) -0.0039(2) 0.12991(3) 0.02103(19) Uani 1 1 d . . .
C20 C 0.11536(3) 0.0864(2) 0.09700(3) 0.02040(18) Uani 1 1 d . . .
C21 C 0.09107(3) 0.21422(19) 0.05809(3) 0.01855(17) Uani 1 1 d . . .
C22 C 0.10844(3) 0.4566(2) 0.05469(5) 0.0257(2) Uani 1 1 d . . .
H22A H 0.0916 0.5476 0.0301 0.031 Uiso 1 1 calc R . .
H22B H 0.1093 0.5362 0.0861 0.031 Uiso 1 1 calc R . .
C23 C 0.14937(3) 0.4454(2) 0.04133(5) 0.0281(2) Uani 1 1 d . . .
H23A H 0.1668 0.3663 0.0674 0.034 Uiso 1 1 calc R . .
H23B H 0.1593 0.6041 0.0383 0.034 Uiso 1 1 calc R . .
C24 C 0.14982(4) 0.3162(3) -0.00621(4) 0.0323(3) Uani 1 1 d . . .
H24A H 0.1356 0.4074 -0.0330 0.039 Uiso 1 1 calc R . .
H24B H 0.1769 0.2988 -0.0123 0.039 Uiso 1 1 calc R . .
C25 C 0.13123(3) 0.0785(2) -0.00501(4) 0.0285(2) Uani 1 1 d . . .
H25A H 0.1478 -0.0204 0.0183 0.034 Uiso 1 1 calc R . .
H25B H 0.1297 0.0063 -0.0373 0.034 Uiso 1 1 calc R . .
C26 C 0.09057(3) 0.0908(2) 0.00923(4) 0.0230(2) Uani 1 1 d . . .
H26A H 0.0803 -0.0674 0.0114 0.028 Uiso 1 1 calc R . .
H26B H 0.0731 0.1749 -0.0160 0.028 Uiso 1 1 calc R . .
C27 C 0.03654(3) 0.0985(2) 0.09349(4) 0.0284(2) Uani 1 1 d . . .
H27 H 0.0526 -0.0225 0.1080 0.034 Uiso 1 1 calc R . .
C28 C -0.00382(3) 0.1138(2) 0.10294(4) 0.0280(2) Uani 1 1 d . . .
C29 C -0.02735(3) 0.3024(2) 0.08691(5) 0.0280(2) Uani 1 1 d . . .
H29 H -0.0175 0.4223 0.0690 0.034 Uiso 1 1 calc R . .
C30 C -0.01877(4) -0.0648(3) 0.12810(6) 0.0393(3) Uani 1 1 d . . .
H30 H -0.0031 -0.1949 0.1382 0.047 Uiso 1 1 calc R . .
N1 N 0.14423(2) 0.29069(17) 0.38679(3) 0.02023(17) Uani 1 1 d . . .
N2 N 0.05062(3) 0.2424(2) 0.06650(3) 0.02388(18) Uani 1 1 d . . .
N1N N 0.08607(5) 0.7035(4) 0.22996(7) 0.0562(4) Uani 1 1 d . . .
O1N O 0.08611(19) 0.9060(12) 0.2481(2) 0.0727(16) Uani 0.50 1 d P A 1
O2N O 0.06621(11) 0.6504(10) 0.19115(12) 0.0787(12) Uani 0.50 1 d P A 1
C1N C 0.10750(12) 0.5297(8) 0.2577(2) 0.0443(9) Uani 0.50 1 d P A 1
H1N1 H 0.1008 0.3784 0.2432 0.066 Uiso 0.50 1 calc PR A 1
H1N2 H 0.1012 0.5322 0.2907 0.066 Uiso 0.50 1 calc PR A 1
H1N3 H 0.1353 0.5581 0.2585 0.066 Uiso 0.50 1 calc PR A 1
O2N' O 0.0771(2) 0.8874(14) 0.2225(3) 0.098(3) Uani 0.50 1 d P A 2
O1N' O 0.1102(2) 0.6297(15) 0.2678(2) 0.124(3) Uani 0.50 1 d P A 2
C1N' C 0.08028(17) 0.5156(13) 0.1941(2) 0.0740(14) Uani 0.50 1 d P A 2
H1N4 H 0.0780 0.3683 0.2106 0.111 Uiso 0.50 1 calc PR A 2
H1N5 H 0.1025 0.5096 0.1763 0.111 Uiso 0.50 1 calc PR A 2
H1N6 H 0.0565 0.5443 0.1715 0.111 Uiso 0.50 1 calc PR A 2
N1M N 0.0000 0.4442(4) 0.2500 0.0454(4) Uani 1 2 d SDU . .
C1M C 0.0019(3) 0.2034(9) 0.2381(2) 0.0840(18) Uani 0.50 1 d PDU B -1
H1MA H 0.0252 0.1744 0.2233 0.126 Uiso 0.50 1 calc PR B -1
H1MB H -0.0211 0.1610 0.2153 0.126 Uiso 0.50 1 calc PR B -1
H1MC H 0.0028 0.1107 0.2675 0.126 Uiso 0.50 1 calc PR B -1
O1M O 0.02092(16) 0.5780(12) 0.2734(2) 0.097(2) Uani 0.50 1 d PDU B -1
O1M' O 0.0239(2) 0.4945(11) 0.28457(19) 0.0890(19) Uani 0.50 1 d PDU B 2

loop_
_atom_site_aniso_label
_atom_site_aniso_U_11
_atom_site_aniso_U_22
_atom_site_aniso_U_33
_atom_site_aniso_U_23
_atom_site_aniso_U_13
_atom_site_aniso_U_12
C1 0.0187(4) 0.0297(6) 0.0309(5) -0.0061(4) 0.0034(4) -0.0025(4)
C2 0.0178(4) 0.0332(6) 0.0200(4) -0.0038(4) 0.0022(3) -0.0028(4)
C3 0.0239(5) 0.0436(8) 0.0432(7) -0.0199(6) 0.0108(5) -0.0080(5)
C4 0.0188(4) 0.0297(5) 0.0182(4) -0.0030(4) 0.0032(3) -0.0020(4)
C5 0.0165(3) 0.0201(4) 0.0117(3) -0.0024(3) 0.0019(3) -0.0004(3)
C6 0.0198(4) 0.0216(5) 0.0120(3) 0.0011(3) 0.0022(3) -0.0010(3)
C7 0.0189(4) 0.0269(5) 0.0150(3) 0.0019(3) -0.0001(3) 0.0003(3)
C8 0.0212(4) 0.0289(5) 0.0180(4) -0.0018(4) -0.0003(3) -0.0055(4)
C9 0.0221(4) 0.0211(5) 0.0189(4) 0.0003(3) 0.0043(3) -0.0035(3)
C10 0.0215(4) 0.0188(4) 0.0159(3) -0.0002(3) 0.0034(3) 0.0008(3)
C11 0.0181(4) 0.0204(4) 0.0141(3) -0.0011(3) 0.0016(3) 0.0000(3)
C12 0.0193(4) 0.0216(5) 0.0136(3) -0.0011(3) 0.0019(3) -0.0005(3)
C13 0.0186(4) 0.0196(4) 0.0110(3) -0.0007(3) 0.0021(3) -0.0007(3)
C14 0.0201(4) 0.0215(5) 0.0128(3) 0.0007(3) 0.0023(3) 0.0017(3)
C15 0.0211(4) 0.0211(5) 0.0162(4) -0.0019(3) 0.0038(3) 0.0023(3)
C16 0.0199(4) 0.0273(5) 0.0128(3) -0.0035(3) 0.0024(3) 0.0003(3)
C17 0.0169(3) 0.0251(5) 0.0110(3) 0.0015(3) 0.0013(3) -0.0004(3)
C18 0.0190(4) 0.0193(4) 0.0131(3) 0.0008(3) 0.0016(3) 0.0007(3)
C19 0.0183(4) 0.0311(5) 0.0136(3) 0.0012(3) 0.0020(3) 0.0001(3)
C20 0.0180(4) 0.0291(5) 0.0141(3) 0.0011(3) 0.0023(3) 0.0001(3)
C21 0.0172(3) 0.0240(5) 0.0141(3) 0.0009(3) 0.0007(3) 0.0020(3)
C22 0.0232(4) 0.0208(5) 0.0330(5) -0.0025(4) 0.0038(4) 0.0020(4)
C23 0.0241(5) 0.0226(5) 0.0378(6) 0.0048(4) 0.0058(4) -0.0016(4)
C24 0.0280(5) 0.0491(8) 0.0209(4) 0.0133(5) 0.0075(4) 0.0040(5)
C25 0.0277(5) 0.0419(7) 0.0151(4) -0.0080(4) 0.0009(3) 0.0065(4)
C26 0.0237(4) 0.0279(5) 0.0156(4) -0.0031(3) -0.0028(3) 0.0015(4)
C27 0.0187(4) 0.0374(7) 0.0292(5) 0.0065(5) 0.0037(4) 0.0044(4)
C28 0.0178(4) 0.0388(7) 0.0274(5) 0.0070(4) 0.0036(3) 0.0033(4)
C29 0.0195(4) 0.0321(6) 0.0327(5) 0.0063(4) 0.0050(4) 0.0007(4)
C30 0.0235(5) 0.0469(8) 0.0493(8) 0.0223(7) 0.0116(5) 0.0110(5)
N1 0.0165(3) 0.0269(5) 0.0174(3) -0.0027(3) 0.0031(3) -0.0007(3)
N2 0.0174(3) 0.0340(5) 0.0198(4) 0.0025(3) 0.0015(3) 0.0031(3)
N1N 0.0508(8) 0.0671(12) 0.0544(9) 0.0080(8) 0.0203(7) -0.0022(8)
O1N 0.067(3) 0.043(2) 0.120(4) 0.010(3) 0.056(3) 0.0029(19)
O2N 0.0559(19) 0.129(4) 0.0474(16) 0.019(2) -0.0068(13) 0.009(2)
C1N 0.0347(15) 0.0430(19) 0.056(2) 0.0037(16) 0.0108(14) 0.0115(13)
O2N' 0.083(4) 0.054(3) 0.168(7) 0.004(5) 0.059(5) 0.011(3)
O1N' 0.104(4) 0.196(8) 0.072(3) 0.023(4) 0.014(3) -0.003(5)
C1N' 0.063(3) 0.090(4) 0.073(3) -0.010(3) 0.021(2) -0.003(3)
N1M 0.0420(9) 0.0546(12) 0.0428(9) 0.000 0.0163(7) 0.000
C1M 0.104(4) 0.068(3) 0.080(4) -0.030(3) 0.012(4) -0.018(3)
O1M 0.074(3) 0.105(4) 0.124(4) -0.067(3) 0.052(3) -0.054(3)
O1M' 0.121(4) 0.086(4) 0.056(2) -0.021(2) 0.001(2) -0.042(3)

loop_
_atom_type_symbol
_atom_type_description
_atom_type_scat_dispersion_real
_atom_type_scat_dispersion_imag
_atom_type_scat_source
C C 0.0033 0.0016 'International Tables Vol C Tables 4.2.6.8 and 6.1.1.4'
H H 0.0000 0.0000 'International Tables Vol C Tables 4.2.6.8 and 6.1.1.4'
N N 0.0061 0.0033 'International Tables Vol C Tables 4.2.6.8 and 6.1.1.4'
O O 0.0106 0.0060 'International Tables Vol C Tables 4.2.6.8 and 6.1.1.4'

loop_
_geom_angle_atom_site_label_1
_geom_angle_atom_site_label_2
_geom_angle_atom_site_label_3
_geom_angle
_geom_angle_site_symmetry_1
_geom_angle_site_symmetry_3
C29 C1 C2 120.38(11) 2 .
C3 C2 C1 119.50(10) . .
C3 C2 C4 119.12(11) . .
C1 C2 C4 121.32(10) . .
C2 C3 C30 120.06(12) . 2
N1 C4 C2 120.78(10) . .
N1 C5 C11 112.96(7) . .
N1 C5 C10 106.90(8) . .
C11 C5 C10 109.66(8) . .
N1 C5 C6 106.11(7) . .
C11 C5 C6 111.54(8) . .
C10 C5 C6 109.50(8) . .
C7 C6 C5 112.73(7) . .
C6 C7 C8 111.37(9) . .
C9 C8 C7 110.48(8) . .
C10 C9 C8 111.12(8) . .
C9 C10 C5 112.31(8) . .
C12 C11 C5 173.77(10) . .
C11 C12 C13 174.33(10) . .
C18 C13 C14 119.36(8) . .
C18 C13 C12 118.16(9) . .
C14 C13 C12 122.41(8) . .
C15 C14 C13 120.05(9) . .
C16 C15 C14 120.54(10) . .
C15 C16 C17 119.99(9) . .
C18 C17 C16 119.54(8) . .
C18 C17 C19 118.91(10) . .
C16 C17 C19 121.55(9) . .
C13 C18 C17 120.48(9) . .
C20 C19 C17 177.50(13) . .
C19 C20 C21 175.57(12) . .
N2 C21 C20 113.33(8) . .
N2 C21 C22 107.69(9) . .
C20 C21 C22 108.36(9) . .
N2 C21 C26 107.90(8) . .
C20 C21 C26 110.69(9) . .
C22 C21 C26 108.75(9) . .
C23 C22 C21 111.53(9) . .
C22 C23 C24 111.29(10) . .
C25 C24 C23 111.34(9) . .
C24 C25 C26 112.14(10) . .
C25 C26 C21 111.29(8) . .
N2 C27 C28 122.03(11) . .
C30 C28 C29 119.73(10) . .
C30 C28 C27 118.96(11) . .
C29 C28 C27 121.30(11) . .
C1 C29 C28 120.00(11) 2 .
C28 C30 C3 120.29(12) . 2
C4 N1 C5 120.48(9) . .
C27 N2 C21 119.01(10) . .
O2N' N1N O2N 88.2(5) . .
O2N' N1N O1N 35.5(5) . .
O2N N1N O1N 123.0(4) . .
O2N' N1N O1N' 125.7(6) . .
O2N N1N O1N' 146.1(5) . .
O1N N1N O1N' 90.9(5) . .
O2N' N1N C1N 152.6(5) . .
O2N N1N C1N 119.1(4) . .
O1N N1N C1N 117.7(4) . .
O1N' N1N C1N 27.0(4) . .
O2N' N1N C1N' 124.6(5) . .
O2N N1N C1N' 38.4(3) . .
O1N N1N C1N' 160.0(5) . .
O1N' N1N C1N' 108.3(5) . .
C1N N1N C1N' 81.8(4) . .
O1M N1M O1M 98.9(8) . 2
O1M N1M O1M' 27.7(5) . .
O1M N1M O1M' 125.0(5) 2 .
O1M N1M O1M' 125.0(5) . 2
O1M N1M O1M' 27.7(5) 2 2
O1M' N1M O1M' 152.3(7) . 2
O1M N1M C1M 123.2(5) . 2
O1M N1M C1M 135.5(5) 2 2
O1M' N1M C1M 95.5(5) . 2
O1M' N1M C1M 111.6(5) 2 2
O1M N1M C1M 135.5(5) . .
O1M N1M C1M 123.2(5) 2 .
O1M' N1M C1M 111.6(5) . .
O1M' N1M C1M 95.5(5) 2 .
C1M N1M C1M 28.2(5) 2 .

loop_
_geom_bond_atom_site_label_1
_geom_bond_atom_site_label_2
_geom_bond_distance
_geom_bond_site_symmetry_2
C1 C29 1.3881(15) 2
C1 C2 1.4055(17) .
C2 C3 1.3956(18) .
C2 C4 1.4758(14) .
C3 C30 1.3963(17) 2
C4 N1 1.2720(14) .
C5 N1 1.4774(12) .
C5 C11 1.4779(13) .
C5 C10 1.5434(15) .
C5 C6 1.5474(13) .
C6 C7 1.5287(13) .
C7 C8 1.5326(17) .
C8 C9 1.5302(15) .
C9 C10 1.5268(14) .
C11 C12 1.2090(13) .
C12 C13 1.4390(13) .
C13 C18 1.4013(13) .
C13 C14 1.4032(14) .
C14 C15 1.3947(13) .
C15 C16 1.3909(14) .
C16 C17 1.4023(15) .
C17 C18 1.4018(13) .
C17 C19 1.4375(13) .
C19 C20 1.2076(14) .
C20 C21 1.4782(14) .
C21 N2 1.4731(13) .
C21 C22 1.5378(16) .
C21 C26 1.5426(14) .
C22 C23 1.5294(16) .
C23 C24 1.5306(19) .
C24 C25 1.525(2) .
C25 C26 1.5303(16) .
C27 N2 1.2719(16) .
C27 C28 1.4727(15) .
C28 C30 1.3958(19) .
C28 C29 1.4006(18) .
C29 C1 1.3880(15) 2
C30 C3 1.3963(17) 2
N1N O2N' 1.122(8) .
N1N O2N 1.240(4) .
N1N O1N 1.278(7) .
N1N O1N' 1.323(7) .
N1N C1N 1.417(5) .
N1N C1N' 1.475(6) .
N1M O1M 1.192(4) .
N1M O1M 1.192(4) 2
N1M O1M' 1.217(4) .
N1M O1M' 1.217(4) 2
N1M C1M 1.439(5) 2
N1M C1M 1.439(5) .

loop_
_geom_torsion_atom_site_label_1
_geom_torsion_atom_site_label_2
_geom_torsion_atom_site_label_3
_geom_torsion_atom_site_label_4
_geom_torsion
_geom_torsion_site_symmetry_1
_geom_torsion_site_symmetry_4
C29 C1 C2 C3 -0.92(19) 2 .
C29 C1 C2 C4 -178.03(11) 2 .
C1 C2 C3 C30 0.9(2) . 2
C4 C2 C3 C30 178.10(14) . 2
C3 C2 C4 N1 -167.67(13) . .
C1 C2 C4 N1 9.45(17) . .
N1 C5 C6 C7 -168.34(8) . .
C11 C5 C6 C7 68.26(11) . .
C10 C5 C6 C7 -53.30(10) . .
C5 C6 C7 C8 55.08(11) . .
C6 C7 C8 C9 -55.78(11) . .
C7 C8 C9 C10 56.74(11) . .
C8 C9 C10 C5 -56.99(11) . .
N1 C5 C10 C9 168.70(7) . .
C11 C5 C10 C9 -68.52(10) . .
C6 C5 C10 C9 54.17(10) . .
N1 C5 C11 C12 25.9(10) . .
C10 C5 C11 C12 -93.3(10) . .
C6 C5 C11 C12 145.3(10) . .
C5 C11 C12 C13 -10(2) . .
C11 C12 C13 C18 41.4(11) . .
C11 C12 C13 C14 -135.5(11) . .
C18 C13 C14 C15 -1.50(14) . .
C12 C13 C14 C15 175.33(9) . .
C13 C14 C15 C16 -0.03(15) . .
C14 C15 C16 C17 1.42(15) . .
C15 C16 C17 C18 -1.26(15) . .
C15 C16 C17 C19 178.79(9) . .
C14 C13 C18 C17 1.65(14) . .
C12 C13 C18 C17 -175.32(9) . .
C16 C17 C18 C13 -0.28(14) . .
C19 C17 C18 C13 179.68(9) . .
C18 C17 C19 C20 20(2) . .
C16 C17 C19 C20 -160(2) . .
C17 C19 C20 C21 18(3) . .
C19 C20 C21 N2 -103.0(13) . .
C19 C20 C21 C22 16.4(14) . .
C19 C20 C21 C26 135.6(13) . .
N2 C21 C22 C23 -174.77(9) . .
C20 C21 C22 C23 62.29(12) . .
C26 C21 C22 C23 -58.09(12) . .
C21 C22 C23 C24 57.04(13) . .
C22 C23 C24 C25 -53.63(13) . .
C23 C24 C25 C26 53.30(12) . .
C24 C25 C26 C21 -55.78(12) . .
N2 C21 C26 C25 173.67(10) . .
C20 C21 C26 C25 -61.81(12) . .
C22 C21 C26 C25 57.13(12) . .
N2 C27 C28 C30 172.41(14) . .
N2 C27 C28 C29 -7.2(2) . .
C30 C28 C29 C1 1.7(2) . 2
C27 C28 C29 C1 -178.72(12) . 2
C29 C28 C30 C3 -1.7(2) . 2
C27 C28 C30 C3 178.72(14) . 2
C2 C4 N1 C5 175.16(9) . .
C11 C5 N1 C4 19.62(13) . .
C10 C5 N1 C4 140.32(10) . .
C6 C5 N1 C4 -102.89(11) . .
C28 C27 N2 C21 -179.05(11) . .
C20 C21 N2 C27 -24.63(15) . .
C22 C21 N2 C27 -144.47(11) . .
C26 C21 N2 C27 98.30(12) . .
